data_2233389
loop_
_publ_author_name
'Madhanraj, R.'
'Murugavel, S.'
'Kannan, D.'
'Bakthadoss, M.'

_publ_section_title
;
 Methyl
 (2<i>Z</i>)-2-{[<i>N</i>-(2-formylphenyl)-4-methylbenzenesulfonamido]methyl}-3-(naphthalen-1-yl)prop-2-enoate
;
_journal_coeditor_code BT5780
_journal_issue 2
_journal_name_full 'Acta Crystallographica Section E'
_journal_page_first o330
_journal_page_last o331
_journal_paper_doi 10.1107/S160053681200058X
_journal_volume 68
_journal_year 2012
_chemical_formula_iupac 'C29 H25 N O5 S'
_chemical_formula_moiety 'C29 H25 N O5 S'
_chemical_formula_sum 'C29 H25 N O5 S'
_chemical_formula_weight 499.56
_chemical_name_systematic
;
Methyl (2<i>Z</i>)-2-{[<i>N</i>-(2-formylphenyl)-
4-methylbenzenesulfonamido]methyl}-3-(naphthalen-1-yl)prop-2-enoate
;
_space_group_IT_number 2
_symmetry_cell_setting triclinic
_symmetry_space_group_name_Hall '-P 1'
_symmetry_space_group_name_H-M 'P -1'
_atom_sites_solution_hydrogens geom
_atom_sites_solution_primary direct
_atom_sites_solution_secondary difmap
_audit_creation_method SHELXL-97
_cell_angle_alpha 107.788(2)
_cell_angle_beta 90.0680(10)
_cell_angle_gamma 93.446(2)
_cell_formula_units_Z 2
_cell_length_a 8.0162(3)
_cell_length_b 12.0887(5)
_cell_length_c 13.8703(6)
_cell_measurement_reflns_used 4958
_cell_measurement_temperature 293(2)
_cell_measurement_theta_max 25.9
_cell_measurement_theta_min 1.5
_cell_volume 1277.27(9)
_computing_cell_refinement 'APEX2 and SAINT (Bruker, 2004)'
_computing_data_collection 'APEX2 (Bruker, 2004)'
_computing_data_reduction 'SAINT and XPREP (Bruker, 2004)'
_computing_molecular_graphics 'ORTEP-3 (Farrugia (1997)'
_computing_publication_material 'SHELXL-97 (Sheldrick, 2008) and  PLATON  (Spek, 2009)'
_computing_structure_refinement 'SHELXL97 (Sheldrick, 2008)'
_computing_structure_solution 'SHELXS97 (Sheldrick, 2008)'
_diffrn_ambient_temperature 293(2)
_diffrn_detector_area_resol_mean 10.0
_diffrn_measured_fraction_theta_full 0.999
_diffrn_measured_fraction_theta_max 0.994
_diffrn_measurement_device_type 'Bruker APEXII CCD'
_diffrn_measurement_method '\w scans'
_diffrn_radiation_monochromator graphite
_diffrn_radiation_source 'fine-focus sealed tube'
_diffrn_radiation_type MoK\a
_diffrn_radiation_wavelength 0.71073
_diffrn_reflns_av_R_equivalents 0.0308
_diffrn_reflns_av_sigmaI/netI 0.0263
_diffrn_reflns_limit_h_max 9
_diffrn_reflns_limit_h_min -9
_diffrn_reflns_limit_k_max 14
_diffrn_reflns_limit_k_min -14
_diffrn_reflns_limit_l_max 16
_diffrn_reflns_limit_l_min -17
_diffrn_reflns_number 22485
_diffrn_reflns_theta_full 25.00
_diffrn_reflns_theta_max 25.91
_diffrn_reflns_theta_min 2.55
_exptl_absorpt_coefficient_mu 0.166
_exptl_absorpt_correction_T_max 0.974
_exptl_absorpt_correction_T_min 0.963
_exptl_absorpt_correction_type multi-scan
_exptl_absorpt_process_details '(SADABS; Sheldrick, 1996)'
_exptl_crystal_colour Colourless
_exptl_crystal_density_diffrn 1.299
_exptl_crystal_density_method 'not measured'
_exptl_crystal_description Block
_exptl_crystal_F_000 524
_exptl_crystal_size_max 0.23
_exptl_crystal_size_mid 0.21
_exptl_crystal_size_min 0.16
_refine_diff_density_max 0.187
_refine_diff_density_min -0.232
_refine_ls_extinction_method none
_refine_ls_goodness_of_fit_ref 1.014
_refine_ls_hydrogen_treatment constr
_refine_ls_matrix_type full
_refine_ls_number_parameters 327
_refine_ls_number_reflns 4932
_refine_ls_number_restraints 0
_refine_ls_restrained_S_all 1.014
_refine_ls_R_factor_all 0.0634
_refine_ls_R_factor_gt 0.0403
_refine_ls_shift/su_max 0.001
_refine_ls_shift/su_mean 0.000
_refine_ls_structure_factor_coef Fsqd
_refine_ls_weighting_details 'calc w=1/[\s^2^(Fo^2^)+(0.0565P)^2^+0.1916P] where P=(Fo^2^+2Fc^2^)/3'
_refine_ls_weighting_scheme calc
_refine_ls_wR_factor_gt 0.1026
_refine_ls_wR_factor_ref 0.1157
_reflns_number_gt 3520
_reflns_number_total 4932
_reflns_threshold_expression I>2\s(I)
_cod_data_source_file bt5780.cif
_cod_data_source_block I
_cod_database_code 2233389
_cod_database_fobs_code 2233389

loop_
_symmetry_equiv_pos_as_xyz
'x, y, z'
'-x, -y, -z'

loop_
_atom_site_type_symbol
_atom_site_label
_atom_site_fract_x
_atom_site_fract_y
_atom_site_fract_z
_atom_site_U_iso_or_equiv
_atom_site_adp_type
_atom_site_calc_flag
_atom_site_refinement_flags
_atom_site_occupancy
_atom_site_symmetry_multiplicity
S S1 0.16584(5) 0.44112(4) 0.73002(4) 0.05990(17) Uani d . 1 1
N N1 0.15470(16) 0.34007(12) 0.78747(11) 0.0497(3) Uani d . 1 1
O O5 0.34851(16) 0.31525(12) 1.04708(11) 0.0702(4) Uani d . 1 1
C C8 -0.0019(2) 0.41133(15) 0.64232(14) 0.0507(4) Uani d . 1 1
C C1 0.1799(2) 0.22349(15) 0.72522(12) 0.0487(4) Uani d . 1 1
O O2 0.31605(15) 0.42505(14) 0.67383(13) 0.0834(5) Uani d . 1 1
O O3 0.14348(18) 0.54886(11) 0.80521(12) 0.0800(4) Uani d . 1 1
O O4 0.27092(17) 0.47877(12) 1.02354(12) 0.0765(4) Uani d . 1 1
C C23 -0.0828(2) 0.01039(16) 0.87084(13) 0.0548(4) Uani d . 1 1
C C18 -0.0968(2) 0.13048(16) 0.92080(13) 0.0553(4) Uani d . 1 1
C C16 0.1067(2) 0.30378(15) 0.94720(12) 0.0507(4) Uani d . 1 1
C C2 0.0452(2) 0.14657(17) 0.68456(14) 0.0610(5) Uani d . 1 1
H H2 -0.0632 0.1698 0.6979 0.073 Uiso calc R 1 1
C C17 0.0536(2) 0.20561(16) 0.96421(13) 0.0553(4) Uani d . 1 1
H H17 0.1187 0.1813 1.0086 0.066 Uiso calc R 1 1
C C9 -0.1560(2) 0.44809(17) 0.67467(15) 0.0602(5) Uani d . 1 1
H H9 -0.1710 0.4899 0.7422 0.072 Uiso calc R 1 1
C C15 0.0337(2) 0.35257(15) 0.87105(14) 0.0551(4) Uani d . 1 1
H H15A -0.0719 0.3108 0.8447 0.066 Uiso calc R 1 1
H H15B 0.0138 0.4340 0.9023 0.066 Uiso calc R 1 1
C C6 0.3421(2) 0.18822(17) 0.70641(15) 0.0617(5) Uani d . 1 1
C C24 0.2488(2) 0.37625(16) 1.00878(13) 0.0544(4) Uani d . 1 1
C C11 -0.2700(3) 0.36137(19) 0.50739(17) 0.0692(5) Uani d . 1 1
C C26 0.0718(3) -0.04169(18) 0.85611(15) 0.0659(5) Uani d . 1 1
H H26 0.1698 0.0040 0.8795 0.079 Uiso calc R 1 1
C C22 -0.2299(3) -0.06165(18) 0.83382(15) 0.0681(5) Uani d . 1 1
C C21 -0.3850(3) -0.0120(2) 0.8509(2) 0.0887(7) Uani d . 1 1
H H21 -0.4820 -0.0587 0.8274 0.106 Uiso calc R 1 1
O O1 0.63132(19) 0.24067(17) 0.72916(18) 0.1204(7) Uani d . 1 1
C C13 0.0203(3) 0.3499(2) 0.54323(16) 0.0786(6) Uani d . 1 1
H H13 0.1250 0.3251 0.5209 0.094 Uiso calc R 1 1
C C7 0.4908(2) 0.2635(2) 0.7536(2) 0.0795(6) Uani d . 1 1
H H7 0.4748 0.3321 0.8050 0.095 Uiso calc R 1 1
C C10 -0.2882(2) 0.42301(19) 0.60714(16) 0.0687(5) Uani d . 1 1
H H10 -0.3926 0.4484 0.6296 0.082 Uiso calc R 1 1
C C19 -0.2510(3) 0.1742(2) 0.93437(17) 0.0738(6) Uani d . 1 1
H H19 -0.2600 0.2532 0.9665 0.089 Uiso calc R 1 1
C C3 0.0714(3) 0.0355(2) 0.62431(17) 0.0826(7) Uani d . 1 1
H H3 -0.0193 -0.0168 0.5979 0.099 Uiso calc R 1 1
C C29 -0.2140(4) -0.1803(2) 0.78207(17) 0.0890(8) Uani d . 1 1
H H29 -0.3091 -0.2276 0.7551 0.107 Uiso calc R 1 1
C C5 0.3645(3) 0.0768(2) 0.6432(2) 0.0884(7) Uani d . 1 1
H H5 0.4722 0.0532 0.6281 0.106 Uiso calc R 1 1
C C14 -0.4162(3) 0.3322(3) 0.4336(2) 0.1124(10) Uani d . 1 1
H H14A -0.4909 0.3942 0.4516 0.169 Uiso calc R 1 1
H H14B -0.4744 0.2613 0.4357 0.169 Uiso calc R 1 1
H H14C -0.3765 0.3227 0.3664 0.169 Uiso calc R 1 1
C C27 0.0799(3) -0.1572(2) 0.80839(17) 0.0830(7) Uani d . 1 1
H H27 0.1828 -0.1903 0.8008 0.100 Uiso calc R 1 1
C C25 0.4827(2) 0.3807(2) 1.11357(17) 0.0789(6) Uani d . 1 1
H H25A 0.5534 0.4210 1.0777 0.118 Uiso calc R 1 1
H H25B 0.5469 0.3286 1.1362 0.118 Uiso calc R 1 1
H H25C 0.4369 0.4361 1.1710 0.118 Uiso calc R 1 1
C C20 -0.3964(3) 0.1018(2) 0.9005(2) 0.0898(7) Uani d . 1 1
H H20 -0.5008 0.1324 0.9124 0.108 Uiso calc R 1 1
C C28 -0.0645(4) -0.2266(2) 0.77079(19) 0.0961(8) Uani d . 1 1
H H28 -0.0576 -0.3056 0.7376 0.115 Uiso calc R 1 1
C C12 -0.1141(3) 0.3253(2) 0.47704(17) 0.0897(7) Uani d . 1 1
H H12 -0.0991 0.2830 0.4097 0.108 Uiso calc R 1 1
C C4 0.2318(4) 0.0018(2) 0.60314(19) 0.0966(8) Uani d . 1 1
H H4 0.2491 -0.0728 0.5612 0.116 Uiso calc R 1 1

loop_
_atom_site_aniso_label
_atom_site_aniso_U_11
_atom_site_aniso_U_22
_atom_site_aniso_U_33
_atom_site_aniso_U_12
_atom_site_aniso_U_13
_atom_site_aniso_U_23
S1 0.0404(2) 0.0595(3) 0.0869(4) -0.00416(19) -0.0106(2) 0.0344(3)
N1 0.0424(7) 0.0498(8) 0.0576(9) 0.0038(6) -0.0025(6) 0.0174(7)
O5 0.0600(8) 0.0685(8) 0.0787(9) -0.0140(6) -0.0221(7) 0.0211(7)
C8 0.0427(9) 0.0513(10) 0.0631(11) 0.0025(7) 0.0010(8) 0.0252(9)
C1 0.0480(9) 0.0540(10) 0.0472(9) 0.0049(8) -0.0019(7) 0.0196(8)
O2 0.0380(7) 0.1093(11) 0.1291(13) 0.0009(7) 0.0055(7) 0.0759(10)
O3 0.0795(9) 0.0463(7) 0.1094(12) -0.0062(6) -0.0360(8) 0.0186(8)
O4 0.0716(9) 0.0545(8) 0.0906(10) -0.0055(7) -0.0083(8) 0.0049(7)
C23 0.0625(11) 0.0603(11) 0.0440(9) -0.0096(9) -0.0043(8) 0.0222(9)
C18 0.0530(10) 0.0621(11) 0.0513(10) -0.0062(8) -0.0016(8) 0.0202(9)
C16 0.0454(9) 0.0539(10) 0.0464(9) 0.0010(8) 0.0030(7) 0.0061(8)
C2 0.0609(11) 0.0650(12) 0.0562(11) -0.0023(9) -0.0071(9) 0.0183(10)
C17 0.0529(10) 0.0618(11) 0.0470(10) -0.0031(8) -0.0031(8) 0.0119(9)
C9 0.0449(10) 0.0726(12) 0.0624(11) 0.0091(9) 0.0000(8) 0.0186(10)
C15 0.0441(9) 0.0538(10) 0.0635(11) 0.0063(8) 0.0013(8) 0.0116(9)
C6 0.0578(11) 0.0662(12) 0.0699(12) 0.0160(9) 0.0065(9) 0.0315(10)
C24 0.0489(10) 0.0552(11) 0.0511(10) -0.0014(8) 0.0051(8) 0.0053(9)
C11 0.0646(13) 0.0755(13) 0.0728(14) -0.0040(10) -0.0153(10) 0.0321(11)
C26 0.0715(13) 0.0700(13) 0.0585(11) -0.0008(10) 0.0024(10) 0.0237(10)
C22 0.0767(14) 0.0709(13) 0.0592(12) -0.0224(11) -0.0120(10) 0.0288(10)
C21 0.0653(15) 0.1012(19) 0.1063(19) -0.0308(13) -0.0220(13) 0.0485(16)
O1 0.0474(9) 0.1394(16) 0.206(2) 0.0216(9) 0.0138(11) 0.0966(15)
C13 0.0608(13) 0.1092(18) 0.0691(14) 0.0235(12) 0.0120(11) 0.0287(13)
C7 0.0494(12) 0.0868(15) 0.1220(19) 0.0099(10) -0.0032(12) 0.0603(14)
C10 0.0453(10) 0.0889(15) 0.0774(14) 0.0068(9) -0.0011(10) 0.0330(12)
C19 0.0590(12) 0.0762(14) 0.0869(15) 0.0012(10) 0.0072(11) 0.0265(12)
C3 0.1072(19) 0.0684(14) 0.0654(13) -0.0105(13) -0.0183(13) 0.0134(11)
C29 0.120(2) 0.0722(16) 0.0704(15) -0.0366(15) -0.0162(14) 0.0236(13)
C5 0.0900(18) 0.0843(17) 0.0969(18) 0.0357(14) 0.0201(14) 0.0312(14)
C14 0.106(2) 0.128(2) 0.107(2) -0.0087(17) -0.0507(17) 0.0438(18)
C27 0.1054(19) 0.0709(15) 0.0753(15) 0.0135(13) 0.0159(13) 0.0248(12)
C25 0.0586(12) 0.0940(16) 0.0771(14) -0.0224(11) -0.0221(10) 0.0208(12)
C20 0.0501(12) 0.1022(19) 0.126(2) -0.0058(12) -0.0021(13) 0.0500(17)
C28 0.145(3) 0.0615(14) 0.0779(16) -0.0086(17) 0.0134(17) 0.0187(12)
C12 0.0936(18) 0.115(2) 0.0557(13) 0.0193(14) -0.0014(12) 0.0162(13)
C4 0.133(2) 0.0681(15) 0.0801(17) 0.0262(16) 0.0096(16) 0.0062(13)

loop_
_atom_type_symbol
_atom_type_description
_atom_type_scat_dispersion_real
_atom_type_scat_dispersion_imag
_atom_type_scat_source
C C 0.0033 0.0016 'International Tables Vol C Tables 4.2.6.8 and 6.1.1.4'
H H 0.0000 0.0000 'International Tables Vol C Tables 4.2.6.8 and 6.1.1.4'
N N 0.0061 0.0033 'International Tables Vol C Tables 4.2.6.8 and 6.1.1.4'
O O 0.0106 0.0060 'International Tables Vol C Tables 4.2.6.8 and 6.1.1.4'
S S 0.1246 0.1234 'International Tables Vol C Tables 4.2.6.8 and 6.1.1.4'

loop_
_geom_angle_atom_site_label_1
_geom_angle_atom_site_label_2
_geom_angle_atom_site_label_3
_geom_angle
O3 S1 O2 119.86(10)
O3 S1 N1 106.84(9)
O2 S1 N1 106.02(8)
O3 S1 C8 108.59(8)
O2 S1 C8 107.37(9)
N1 S1 C8 107.59(8)
C1 N1 C15 116.53(13)
C1 N1 S1 116.14(11)
C15 N1 S1 117.98(11)
C24 O5 C25 116.36(15)
C13 C8 C9 120.22(18)
C13 C8 S1 120.42(14)
C9 C8 S1 119.35(15)
C2 C1 C6 120.04(17)
C2 C1 N1 120.62(15)
C6 C1 N1 119.33(15)
C26 C23 C18 122.86(17)
C26 C23 C22 118.01(19)
C18 C23 C22 119.13(18)
C19 C18 C23 119.57(17)
C19 C18 C17 120.37(18)
C23 C18 C17 119.91(16)
C17 C16 C24 119.54(17)
C17 C16 C15 125.68(16)
C24 C16 C15 114.77(16)
C3 C2 C1 119.9(2)
C3 C2 H2 120.0
C1 C2 H2 120.0
C16 C17 C18 127.39(17)
C16 C17 H17 116.3
C18 C17 H17 116.3
C8 C9 C10 119.69(19)
C8 C9 H9 120.2
C10 C9 H9 120.2
N1 C15 C16 108.06(13)
N1 C15 H15A 110.1
C16 C15 H15A 110.1
N1 C15 H15B 110.1
C16 C15 H15B 110.1
H15A C15 H15B 108.4
C5 C6 C1 118.6(2)
C5 C6 C7 118.7(2)
C1 C6 C7 122.60(18)
O4 C24 O5 123.14(17)
O4 C24 C16 123.83(18)
O5 C24 C16 113.03(16)
C10 C11 C12 117.65(19)
C10 C11 C14 121.4(2)
C12 C11 C14 121.0(2)
C27 C26 C23 121.1(2)
C27 C26 H26 119.4
C23 C26 H26 119.4
C21 C22 C29 122.7(2)
C21 C22 C23 118.7(2)
C29 C22 C23 118.6(2)
C20 C21 C22 121.4(2)
C20 C21 H21 119.3
C22 C21 H21 119.3
C8 C13 C12 119.1(2)
C8 C13 H13 120.5
C12 C13 H13 120.5
O1 C7 C6 123.5(2)
O1 C7 H7 118.3
C6 C7 H7 118.3
C11 C10 C9 121.44(19)
C11 C10 H10 119.3
C9 C10 H10 119.3
C18 C19 C20 121.0(2)
C18 C19 H19 119.5
C20 C19 H19 119.5
C2 C3 C4 120.0(2)
C2 C3 H3 120.0
C4 C3 H3 120.0
C28 C29 C22 121.4(2)
C28 C29 H29 119.3
C22 C29 H29 119.3
C4 C5 C6 121.0(2)
C4 C5 H5 119.5
C6 C5 H5 119.5
C11 C14 H14A 109.5
C11 C14 H14B 109.5
H14A C14 H14B 109.5
C11 C14 H14C 109.5
H14A C14 H14C 109.5
H14B C14 H14C 109.5
C26 C27 C28 120.4(2)
C26 C27 H27 119.8
C28 C27 H27 119.8
O5 C25 H25A 109.5
O5 C25 H25B 109.5
H25A C25 H25B 109.5
O5 C25 H25C 109.5
H25A C25 H25C 109.5
H25B C25 H25C 109.5
C21 C20 C19 120.1(2)
C21 C20 H20 120.0
C19 C20 H20 120.0
C29 C28 C27 120.4(2)
C29 C28 H28 119.8
C27 C28 H28 119.8
C11 C12 C13 121.9(2)
C11 C12 H12 119.0
C13 C12 H12 119.0
C5 C4 C3 120.3(2)
C5 C4 H4 119.9
C3 C4 H4 119.9

loop_
_geom_bond_atom_site_label_1
_geom_bond_atom_site_label_2
_geom_bond_distance
S1 O3 1.4194(15)
S1 O2 1.4258(14)
S1 N1 1.6483(14)
S1 C8 1.7572(18)
N1 C1 1.436(2)
N1 C15 1.490(2)
O5 C24 1.332(2)
O5 C25 1.443(2)
C8 C13 1.366(3)
C8 C9 1.367(2)
C1 C2 1.381(2)
C1 C6 1.393(2)
O4 C24 1.195(2)
C23 C26 1.411(3)
C23 C18 1.416(2)
C23 C22 1.419(3)
C18 C19 1.364(3)
C18 C17 1.474(2)
C16 C17 1.325(2)
C16 C24 1.488(2)
C16 C15 1.492(2)
C2 C3 1.376(3)
C2 H2 0.9300
C17 H17 0.9300
C9 C10 1.371(3)
C9 H9 0.9300
C15 H15A 0.9700
C15 H15B 0.9700
C6 C5 1.387(3)
C6 C7 1.477(3)
C11 C10 1.369(3)
C11 C12 1.372(3)
C11 C14 1.508(3)
C26 C27 1.356(3)
C26 H26 0.9300
C22 C21 1.402(3)
C22 C29 1.408(3)
C21 C20 1.345(3)
C21 H21 0.9300
O1 C7 1.200(2)
C13 C12 1.373(3)
C13 H13 0.9300
C7 H7 0.9300
C10 H10 0.9300
C19 C20 1.404(3)
C19 H19 0.9300
C3 C4 1.377(3)
C3 H3 0.9300
C29 C28 1.342(4)
C29 H29 0.9300
C5 C4 1.356(4)
C5 H5 0.9300
C14 H14A 0.9600
C14 H14B 0.9600
C14 H14C 0.9600
C27 C28 1.389(3)
C27 H27 0.9300
C25 H25A 0.9600
C25 H25B 0.9600
C25 H25C 0.9600
C20 H20 0.9300
C28 H28 0.9300
C12 H12 0.9300
C4 H4 0.9300

loop_
_geom_hbond_atom_site_label_D
_geom_hbond_atom_site_label_H
_geom_hbond_atom_site_label_A
_geom_hbond_site_symmetry_A
_geom_hbond_distance_DH
_geom_hbond_distance_HA
_geom_hbond_distance_DA
_geom_hbond_angle_DHA
C25 H25A O4 2_667 0.96 2.50 3.462(3) 177.1
C10 H10 O2 1_455 0.93 2.44 3.305(2) 155.3
C17 H17 Cg 2_557 0.93 2.78 3.528(2) 138.0

loop_
_geom_torsion_atom_site_label_1
_geom_torsion_atom_site_label_2
_geom_torsion_atom_site_label_3
_geom_torsion_atom_site_label_4
_geom_torsion
O3 S1 N1 C1 -177.99(11)
O2 S1 N1 C1 -49.07(14)
C8 S1 N1 C1 65.57(13)
O3 S1 N1 C15 36.52(13)
O2 S1 N1 C15 165.44(12)
C8 S1 N1 C15 -79.92(13)
O3 S1 C8 C13 149.02(17)
O2 S1 C8 C13 18.05(19)
N1 S1 C8 C13 -95.69(17)
O3 S1 C8 C9 -32.37(17)
O2 S1 C8 C9 -163.34(14)
N1 S1 C8 C9 82.92(15)
C15 N1 C1 C2 49.3(2)
S1 N1 C1 C2 -96.70(17)
C15 N1 C1 C6 -130.40(16)
S1 N1 C1 C6 83.60(17)
C26 C23 C18 C19 -178.47(18)
C22 C23 C18 C19 1.4(3)
C26 C23 C18 C17 -2.9(3)
C22 C23 C18 C17 177.00(16)
C6 C1 C2 C3 -0.9(3)
N1 C1 C2 C3 179.41(17)
C24 C16 C17 C18 171.62(16)
C15 C16 C17 C18 -7.0(3)
C19 C18 C17 C16 -58.0(3)
C23 C18 C17 C16 126.4(2)
C13 C8 C9 C10 0.0(3)
S1 C8 C9 C10 -178.60(15)
C1 N1 C15 C16 67.76(17)
S1 N1 C15 C16 -146.88(12)
C17 C16 C15 N1 -108.93(19)
C24 C16 C15 N1 72.38(17)
C2 C1 C6 C5 2.6(3)
N1 C1 C6 C5 -177.71(17)
C2 C1 C6 C7 -175.45(18)
N1 C1 C6 C7 4.3(3)
C25 O5 C24 O4 3.5(3)
C25 O5 C24 C16 -175.82(15)
C17 C16 C24 O4 -154.66(19)
C15 C16 C24 O4 24.1(2)
C17 C16 C24 O5 24.6(2)
C15 C16 C24 O5 -156.62(15)
C18 C23 C26 C27 179.60(18)
C22 C23 C26 C27 -0.3(3)
C26 C23 C22 C21 177.87(18)
C18 C23 C22 C21 -2.0(3)
C26 C23 C22 C29 -1.7(3)
C18 C23 C22 C29 178.44(17)
C29 C22 C21 C20 -179.9(2)
C23 C22 C21 C20 0.5(3)
C9 C8 C13 C12 -0.3(3)
S1 C8 C13 C12 178.28(18)
C5 C6 C7 O1 11.4(3)
C1 C6 C7 O1 -170.5(2)
C12 C11 C10 C9 0.0(3)
C14 C11 C10 C9 179.0(2)
C8 C9 C10 C11 0.2(3)
C23 C18 C19 C20 0.7(3)
C17 C18 C19 C20 -174.9(2)
C1 C2 C3 C4 -1.1(3)
C21 C22 C29 C28 -177.0(2)
C23 C22 C29 C28 2.6(3)
C1 C6 C5 C4 -2.3(3)
C7 C6 C5 C4 175.8(2)
C23 C26 C27 C28 1.5(3)
C22 C21 C20 C19 1.5(4)
C18 C19 C20 C21 -2.2(4)
C22 C29 C28 C27 -1.4(4)
C26 C27 C28 C29 -0.6(4)
C10 C11 C12 C13 -0.3(4)
C14 C11 C12 C13 -179.4(2)
C8 C13 C12 C11 0.5(4)
C6 C5 C4 C3 0.3(4)
C2 C3 C4 C5 1.4(4)

loop_
_cod_related_entry_id
_cod_related_entry_database
_cod_related_entry_code
1 ChemSpider 30657388
